data_7247529
loop_
_publ_author_name
'Chandu, Palasetty'
'Biswas, Sourabh'
'Garai, Sumit'
'Sureshkumar, Devarajulu'

_publ_section_title
;
 Diastereoselective organophotocatalytic hydrosulfonylation of
 cyclopropenes
;
_journal_issue 22
_journal_name_full 'Green Chemistry'
_journal_page_first 9086
_journal_page_last 9091
_journal_paper_doi 10.1039/D3GC03303A
_journal_volume 25
_journal_year 2023
_chemical_formula_moiety 'C20 H20 O6 S'
_chemical_formula_sum 'C20 H20 O6 S'
_chemical_formula_weight 388.42
_space_group_crystal_system orthorhombic
_space_group_IT_number 60
_space_group_name_Hall '-P 2n 2ab'
_space_group_name_H-M_alt 'P b c n'
_atom_sites_solution_hydrogens geom
_atom_sites_solution_primary dual
_audit_creation_date 2023-07-31
_audit_creation_method
;
Olex2 1.3-ac4
(compiled 2019.04.23 svn.r3594 for Rigaku Oxford Diffraction, GUI svn.r5739)
;
_audit_update_record
;
2023-07-31 deposited with the CCDC.	2023-10-18 downloaded from the CCDC.
;
_cell_angle_alpha 90
_cell_angle_beta 90
_cell_angle_gamma 90
_cell_formula_units_Z 8
_cell_length_a 13.84590(10)
_cell_length_b 10.37070(10)
_cell_length_c 26.6399(3)
_cell_measurement_reflns_used 14092
_cell_measurement_temperature 293(2)
_cell_measurement_theta_max 68.0360
_cell_measurement_theta_min 3.2970
_cell_volume 3825.27(6)
_computing_cell_refinement 'CrysAlisPro 1.171.41.93a (Rigaku OD, 2020)'
_computing_data_collection 'CrysAlisPro 1.171.41.93a (Rigaku OD, 2020)'
_computing_data_reduction 'CrysAlisPro 1.171.41.93a (Rigaku OD, 2020)'
_computing_molecular_graphics 'Olex2 (Dolomanov et al., 2009)'
_computing_publication_material 'Olex2 (Dolomanov et al., 2009)'
_computing_structure_refinement 'ShelXL (Sheldrick, 2015)'
_computing_structure_solution 'ShelXT (Sheldrick, 2015)'
_diffrn_ambient_temperature 293(2)
_diffrn_detector 'Hybrid Pixel Array Detector'
_diffrn_detector_area_resol_mean 10.0000
_diffrn_detector_type HyPix3000
_diffrn_measured_fraction_theta_full 0.997
_diffrn_measured_fraction_theta_max 0.993
_diffrn_measurement_details
;
List of Runs (angles in degrees, time in seconds):

  # Type    Start    End  Width  t~exp~   \w     \q     \k     \f   Frames
#--------------------------------------------------------------------------
  1  \w    -26.00  61.00   0.50    0.40    --   40.33 -56.00 -18.00  174
  2  \w     29.00  64.00   0.50    3.00    --   96.67 -56.00 -18.00   70
  3  \w     30.00 108.00   0.50    3.00    --   96.67-117.00  60.00  156
  4  \w     42.00  68.00   0.50    3.00    --   96.67 -68.00  90.00   52
  5  \w     27.00 109.00   0.50    3.00    --   96.67-109.00 109.00  164
  6  \w     22.00  81.00   0.50    0.40    --   40.33-109.00 109.00  118
  7  \w    -24.00  35.00   0.50    0.40    --  -40.33  12.00-120.00  118
  8  \w    -27.00  65.00   0.50    0.40    --   40.33 -68.00-167.00  184
  9  \w     41.00  99.00   0.50    0.40    --   40.33-138.00-120.00  116
 10  \w     36.00 101.00   0.50    3.00    --   96.67-117.00-150.00  130
 11  \w     29.00  83.00   0.50    3.00    --   96.67 -68.00-167.00  108
 12  \w     31.00  57.00   0.50    3.00    --   96.67 -50.00-150.00   52
 13  \w     30.00  56.00   0.50    3.00    --   96.67 -50.00-180.00   52
 14  \w     16.00 108.00   0.50    0.40    --   40.33  68.00 -34.00  184
 15  \w     73.00 165.00   0.50    3.00    --   96.67  68.00 -34.00  184
 16  \w     81.00 160.00   0.50    3.00    --   96.67 145.00 -90.00  158
 17  \w     76.00 164.00   0.50    3.00    --   96.67  56.00 123.00  176
 18  \w     20.00 107.00   0.50    0.40    --   40.33  56.00 123.00  174
 19  \w    -46.00 -16.00   0.50    3.00    --  -82.50  42.00-150.00   60
 20  \w    -64.00  28.00   0.50    0.40    --  -40.33  68.00 -34.00  184
 21  \w    -61.00  28.00   0.50    0.40    --  -40.33  56.00 123.00  178
 22  \w    -64.00 -14.00   0.50    3.00    --  -82.50  56.00 123.00  100
 23  \w   -107.00 -19.00   0.50    0.40    --  -40.33 -56.00 -18.00  176
 24  \w    -81.00   0.00   0.50    0.40    --  -40.33 109.00-154.00  162
 25  \w    -82.00 -13.00   0.50    3.00    --  -82.50 109.00-154.00  138
 26  \w   -152.00 -81.00   0.50    3.00    --  -82.50-109.00 109.00  142
;
_diffrn_measurement_device 'four-circle diffractometer'
_diffrn_measurement_device_type 'XtaLAB Synergy, Dualflex, HyPix3000'
_diffrn_measurement_method '\w scans'
_diffrn_orient_matrix_type 'CrysAlisPro convention (1999,Acta A55,543-557)'
_diffrn_orient_matrix_UB_11 -0.0451905000
_diffrn_orient_matrix_UB_12 -0.0219032000
_diffrn_orient_matrix_UB_13 0.0521602000
_diffrn_orient_matrix_UB_21 -0.0596346000
_diffrn_orient_matrix_UB_22 -0.1130939000
_diffrn_orient_matrix_UB_23 -0.0211184000
_diffrn_orient_matrix_UB_31 0.0823386000
_diffrn_orient_matrix_UB_32 -0.0938169000
_diffrn_orient_matrix_UB_33 0.0133153000
_diffrn_radiation_monochromator mirror
_diffrn_radiation_probe x-ray
_diffrn_radiation_type 'Cu K\a'
_diffrn_radiation_wavelength 1.54184
_diffrn_reflns_av_R_equivalents 0.0389
_diffrn_reflns_av_unetI/netI 0.0237
_diffrn_reflns_Laue_measured_fraction_full 0.997
_diffrn_reflns_Laue_measured_fraction_max 0.993
_diffrn_reflns_limit_h_max 16
_diffrn_reflns_limit_h_min -11
_diffrn_reflns_limit_k_max 12
_diffrn_reflns_limit_k_min -12
_diffrn_reflns_limit_l_max 32
_diffrn_reflns_limit_l_min -32
_diffrn_reflns_number 21551
_diffrn_reflns_point_group_measured_fraction_full 0.997
_diffrn_reflns_point_group_measured_fraction_max 0.993
_diffrn_reflns_theta_full 67.684
_diffrn_reflns_theta_max 68.165
_diffrn_reflns_theta_min 3.318
_diffrn_source 'micro-focus sealed X-ray tube'
_diffrn_source_type 'PhotonJet (Cu) X-ray Source'
_exptl_absorpt_coefficient_mu 1.800
_exptl_absorpt_correction_T_max 1.00000
_exptl_absorpt_correction_T_min 0.65647
_exptl_absorpt_correction_type multi-scan
_exptl_absorpt_process_details
;
CrysAlisPro 1.171.41.93a (Rigaku Oxford Diffraction, 2020)
Empirical absorption correction using spherical harmonics,
implemented in SCALE3 ABSPACK scaling algorithm.
;
_exptl_crystal_colour 'metallic light yellow'
_exptl_crystal_colour_lustre metallic
_exptl_crystal_colour_modifier light
_exptl_crystal_colour_primary yellow
_exptl_crystal_density_diffrn 1.349
_exptl_crystal_description block
_exptl_crystal_F_000 1632
_exptl_crystal_size_max 0.3
_exptl_crystal_size_mid 0.2
_exptl_crystal_size_min 0.2
_refine_diff_density_max 0.230
_refine_diff_density_min -0.355
_refine_diff_density_rms 0.051
_refine_ls_extinction_method none
_refine_ls_goodness_of_fit_ref 1.073
_refine_ls_hydrogen_treatment constr
_refine_ls_matrix_type full
_refine_ls_number_parameters 247
_refine_ls_number_reflns 3480
_refine_ls_number_restraints 0
_refine_ls_restrained_S_all 1.073
_refine_ls_R_factor_all 0.0432
_refine_ls_R_factor_gt 0.0382
_refine_ls_shift/su_max 0.001
_refine_ls_shift/su_mean 0.000
_refine_ls_structure_factor_coef Fsqd
_refine_ls_weighting_details 'w=1/[\s^2^(Fo^2^)+(0.0610P)^2^+0.9207P] where P=(Fo^2^+2Fc^2^)/3'
_refine_ls_weighting_scheme calc
_refine_ls_wR_factor_gt 0.1069
_refine_ls_wR_factor_ref 0.1114
_reflns_Friedel_coverage 0.000
_reflns_number_gt 3036
_reflns_number_total 3480
_reflns_threshold_expression 'I > 2\s(I)'
_cod_data_source_file d3gc03303a2.cif
_cod_data_source_block pcf18601_test02
_cod_depositor_comments 'Adding full bibliography for 7247529--7247533.cif.'
_cod_database_code 7247529
_shelx_shelxl_version_number 2018/3
_chemical_oxdiff_formula 'C20 H20 O6 S'
_chemical_oxdiff_usercomment @RT
_shelx_space_group_comment
;
The symmetry employed for this shelxl refinement is uniquely defined
by the following loop, which should always be used as a source of
symmetry information in preference to the above space-group names.
They are only intended as comments.
;
_shelx_estimated_absorpt_t_max 0.715
_shelx_estimated_absorpt_t_min 0.614
_diffrn_oxdiff_digest_frames
;
01d2b5e092ebfe8d14b1a2522fc47897c7035103cc9
;
_reflns_odcompleteness_completeness 99.92
_reflns_odcompleteness_iscentric 1
_reflns_odcompleteness_theta 66.97
_olex2_refinement_description
;
1. Others
 Fixed Uiso: H009(0.047) H00C(0.05) H00E(0.057) H00H(0.065) H00I(0.065)
 H00J(0.071) H00K(0.084) H00A(0.104) H00B(0.104) H00D(0.104) H00F(0.107)
 H00G(0.107) H00L(0.107) H00N(0.085) H00M(0.111) H00O(0.111) H00P(0.111)
 H00Q(0.108) H00R(0.105) H00S(0.112)
 Fixed X: H009(0.750331) H00C(0.79225) H00E(0.639956) H00H(0.475128)
 H00I(0.602564) H00J(0.438461) H00K(0.634852) H00A(1.09461) H00B(1.097039)
 H00D(1.00724) H00F(0.306302) H00G(0.301286) H00L(0.317661) H00N(0.851828)
 H00M(1.117453) H00O(1.041273) H00P(1.100865) H00Q(0.573815) H00R(0.649225)
 H00S(0.78876)
 Fixed Y: H009(0.577719) H00C(0.334865) H00E(0.195223) H00H(0.171429)
 H00I(0.575611) H00J(0.547283) H00K(0.572412) H00A(0.734209) H00B(0.76808)
 H00D(0.806356) H00F(0.300977) H00G(0.421368) H00L(0.283591) H00N(0.408463)
 H00M(0.339448) H00O(0.285138) H00P(0.408909) H00Q(0.649997) H00R(0.60589)
 H00S(0.488039)
 Fixed Z: H009(0.370523) H00C(0.323368) H00E(0.443614) H00H(0.452922)
 H00I(0.422668) H00J(0.430868) H00K(0.304019) H00A(0.281674) H00B(0.339011)
 H00D(0.306414) H00F(0.417193) H00G(0.452685) H00L(0.475351) H00N(0.228916)
 H00M(0.405349) H00O(0.443405) H00P(0.456899) H00Q(0.229343) H00R(0.155115)
 H00S(0.154941)
;
_olex2_submission_special_instructions 'No special instructions were received'
_oxdiff_exptl_absorpt_empirical_details
;
Empirical correction (ABSPACK) includes:
- Absorption correction using spherical harmonics
- Frame scaling
;
_oxdiff_exptl_absorpt_empirical_full_max 1.581
_oxdiff_exptl_absorpt_empirical_full_min 0.779

loop_
_space_group_symop_operation_xyz
'x, y, z'
'-x+1/2, -y+1/2, z+1/2'
'-x, y, -z+1/2'
'x+1/2, -y+1/2, -z'
'-x, -y, -z'
'x-1/2, y-1/2, -z-1/2'
'x, -y, z-1/2'
'-x-1/2, y-1/2, z'

loop_
_atom_site_label
_atom_site_type_symbol
_atom_site_fract_x
_atom_site_fract_y
_atom_site_fract_z
_atom_site_U_iso_or_equiv
_atom_site_adp_type
_atom_site_occupancy
_atom_site_site_symmetry_order
_atom_site_calc_flag
_atom_site_refinement_flags_posn
_atom_site_refinement_flags_adp
_atom_site_refinement_flags_occupancy
_atom_site_disorder_assembly
_atom_site_disorder_group
S001 S 0.76348(3) 0.40383(4) 0.42685(2) 0.03966(14) Uani 1 1 d . . . . .
O002 O 0.80506(8) 0.27772(12) 0.42004(5) 0.0495(3) Uani 1 1 d . . . . .
O003 O 0.79653(9) 0.48076(12) 0.46814(5) 0.0520(3) Uani 1 1 d . . . . .
O004 O 0.99682(9) 0.44132(12) 0.40765(5) 0.0516(3) Uani 1 1 d . . . . .
O005 O 0.86421(10) 0.70854(13) 0.32053(5) 0.0585(3) Uani 1 1 d . . . . .
O006 O 1.01150(9) 0.61944(14) 0.32310(5) 0.0575(4) Uani 1 1 d . . . . .
O007 O 0.98339(10) 0.30164(14) 0.34393(6) 0.0675(4) Uani 1 1 d . . . . .
C008 C 0.63701(12) 0.38728(16) 0.43147(6) 0.0398(4) Uani 1 1 d . . . . .
C009 C 0.78241(11) 0.49351(16) 0.37142(6) 0.0393(4) Uani 1 1 d . . . . .
H009 H 0.750331 0.577719 0.370523 0.047 Uiso 1 1 calc R . . . .
C00A C 0.88159(11) 0.48929(15) 0.34649(6) 0.0398(4) Uani 1 1 d . . . . .
C00B C 0.95911(11) 0.39780(17) 0.36491(7) 0.0449(4) Uani 1 1 d . . . . .
C00C C 0.79348(11) 0.42924(16) 0.32162(6) 0.0414(4) Uani 1 1 d . . . . .
H00C H 0.792250 0.334865 0.323368 0.050 Uiso 1 1 calc R . . . .
C00D C 0.91590(12) 0.61905(17) 0.32865(6) 0.0429(4) Uani 1 1 d . . . . .
C00E C 0.59943(13) 0.26641(17) 0.44095(7) 0.0478(4) Uani 1 1 d . . . . .
H00E H 0.639956 0.195223 0.443614 0.057 Uiso 1 1 calc R . . . .
C00F C 0.75046(12) 0.48253(18) 0.27446(7) 0.0453(4) Uani 1 1 d . . . . .
C00G C 0.43875(13) 0.35650(19) 0.44249(7) 0.0499(4) Uani 1 1 d . . . . .
C00H C 0.50055(14) 0.25274(19) 0.44642(7) 0.0542(5) Uani 1 1 d . . . . .
H00H H 0.475128 0.171429 0.452922 0.065 Uiso 1 1 calc R . . . .
C00I C 0.57714(13) 0.49386(18) 0.42825(8) 0.0543(5) Uani 1 1 d . . . . .
H00I H 0.602564 0.575611 0.422668 0.065 Uiso 1 1 calc R . . . .
C00J C 0.47903(14) 0.4761(2) 0.43349(9) 0.0590(5) Uani 1 1 d . . . . .
H00J H 0.438461 0.547283 0.430868 0.071 Uiso 1 1 calc R . . . .
C00K C 0.66670(15) 0.5547(2) 0.27406(9) 0.0703(6) Uani 1 1 d . . . . .
H00K H 0.634852 0.572412 0.304019 0.084 Uiso 1 1 calc R . . . .
C00L C 1.05640(17) 0.7424(2) 0.31157(9) 0.0696(6) Uani 1 1 d . . . . .
H00A H 1.094610 0.734209 0.281674 0.104 Uiso 1 1 calc GR . . . .
H00B H 1.097039 0.768080 0.339011 0.104 Uiso 1 1 calc GR . . . .
H00D H 1.007240 0.806356 0.306414 0.104 Uiso 1 1 calc GR . . . .
C00M C 0.33127(15) 0.3390(3) 0.44737(9) 0.0713(6) Uani 1 1 d . . . . .
H00F H 0.306302 0.300977 0.417193 0.107 Uiso 1 1 calc GR . . . .
H00G H 0.301286 0.421368 0.452685 0.107 Uiso 1 1 calc GR . . . .
H00L H 0.317661 0.283591 0.475351 0.107 Uiso 1 1 calc GR . . . .
C00N C 0.79556(17) 0.4574(3) 0.22951(8) 0.0705(6) Uani 1 1 d . . . . .
H00N H 0.851828 0.408463 0.228916 0.085 Uiso 1 1 calc R . . . .
C00O C 1.07020(17) 0.3621(3) 0.43020(10) 0.0742(7) Uani 1 1 d . . . . .
H00M H 1.117453 0.339448 0.405349 0.111 Uiso 1 1 calc GR . . . .
H00O H 1.041273 0.285138 0.443405 0.111 Uiso 1 1 calc GR . . . .
H00P H 1.100865 0.408909 0.456899 0.111 Uiso 1 1 calc GR . . . .
C00P C 0.62999(18) 0.6008(3) 0.22921(11) 0.0897(8) Uani 1 1 d . . . . .
H00Q H 0.573815 0.649997 0.229343 0.108 Uiso 1 1 calc R . . . .
C00Q C 0.6748(2) 0.5753(3) 0.18512(10) 0.0874(8) Uani 1 1 d . . . . .
H00R H 0.649225 0.605890 0.155115 0.105 Uiso 1 1 calc R . . . .
C00R C 0.7574(2) 0.5048(3) 0.18512(9) 0.0931(9) Uani 1 1 d . . . . .
H00S H 0.788760 0.488039 0.154941 0.112 Uiso 1 1 calc R . . . .

loop_
_atom_site_aniso_label
_atom_site_aniso_U_11
_atom_site_aniso_U_22
_atom_site_aniso_U_33
_atom_site_aniso_U_23
_atom_site_aniso_U_13
_atom_site_aniso_U_12
S001 0.0380(2) 0.0380(2) 0.0429(2) 0.00280(16) 0.00069(16) 0.00169(15)
O002 0.0452(7) 0.0401(6) 0.0631(8) 0.0061(6) 0.0025(6) 0.0071(5)
O003 0.0536(7) 0.0552(7) 0.0472(7) -0.0022(6) -0.0051(6) -0.0066(6)
O004 0.0438(6) 0.0540(7) 0.0571(7) 0.0016(6) -0.0112(6) 0.0046(6)
O005 0.0552(7) 0.0471(7) 0.0730(9) 0.0129(6) 0.0033(7) 0.0024(6)
O006 0.0403(6) 0.0629(8) 0.0694(9) 0.0056(7) 0.0066(6) -0.0106(6)
O007 0.0574(8) 0.0642(9) 0.0809(10) -0.0198(8) -0.0065(7) 0.0226(7)
C008 0.0412(8) 0.0396(8) 0.0387(8) -0.0005(7) 0.0036(7) 0.0006(7)
C009 0.0334(7) 0.0384(8) 0.0460(9) 0.0040(7) 0.0023(7) 0.0030(6)
C00A 0.0341(8) 0.0409(8) 0.0443(8) -0.0009(7) 0.0006(7) 0.0016(7)
C00B 0.0340(8) 0.0466(9) 0.0541(10) -0.0012(8) 0.0016(7) 0.0016(7)
C00C 0.0362(8) 0.0410(8) 0.0469(9) -0.0007(7) -0.0012(7) -0.0012(7)
C00D 0.0414(8) 0.0475(9) 0.0397(8) -0.0007(7) 0.0021(7) -0.0033(8)
C00E 0.0487(9) 0.0399(9) 0.0549(10) 0.0021(8) 0.0095(8) 0.0024(7)
C00F 0.0399(8) 0.0482(9) 0.0478(9) 0.0008(8) -0.0058(8) -0.0069(7)
C00G 0.0425(9) 0.0630(11) 0.0442(9) -0.0053(8) 0.0035(8) -0.0010(8)
C00H 0.0524(10) 0.0492(10) 0.0610(11) -0.0007(9) 0.0111(9) -0.0085(8)
C00I 0.0477(10) 0.0400(9) 0.0752(13) 0.0038(8) 0.0037(9) 0.0031(8)
C00J 0.0455(10) 0.0536(11) 0.0780(13) 0.0033(10) 0.0021(9) 0.0101(9)
C00K 0.0495(10) 0.0980(17) 0.0633(13) 0.0160(12) -0.0011(10) 0.0142(11)
C00L 0.0656(12) 0.0761(14) 0.0670(12) 0.0076(11) 0.0046(11) -0.0298(11)
C00M 0.0445(10) 0.0942(17) 0.0753(14) -0.0031(12) 0.0068(10) -0.0055(11)
C00N 0.0709(13) 0.0908(16) 0.0498(11) -0.0060(11) -0.0003(10) 0.0122(12)
C00O 0.0579(12) 0.0827(16) 0.0821(16) 0.0127(12) -0.0212(11) 0.0143(12)
C00P 0.0596(13) 0.121(2) 0.0888(18) 0.0331(17) -0.0165(13) 0.0116(14)
C00Q 0.0867(17) 0.111(2) 0.0645(15) 0.0223(14) -0.0290(14) -0.0155(16)
C00R 0.108(2) 0.126(3) 0.0455(11) 0.0006(14) -0.0042(13) 0.0057(19)

loop_
_atom_type_symbol
_atom_type_description
_atom_type_scat_dispersion_real
_atom_type_scat_dispersion_imag
_atom_type_scat_source
C C 0.0181 0.0091 'International Tables Vol C Tables 4.2.6.8 and 6.1.1.4'
H H 0.0000 0.0000 'International Tables Vol C Tables 4.2.6.8 and 6.1.1.4'
O O 0.0492 0.0322 'International Tables Vol C Tables 4.2.6.8 and 6.1.1.4'
S S 0.3331 0.5567 'International Tables Vol C Tables 4.2.6.8 and 6.1.1.4'

loop_
_geom_angle_atom_site_label_1
_geom_angle_atom_site_label_2
_geom_angle_atom_site_label_3
_geom_angle
_geom_angle_site_symmetry_1
_geom_angle_site_symmetry_3
_geom_angle_publ_flag
O002 S001 C008 108.49(8) . . ?
O002 S001 C009 108.29(8) . . ?
O003 S001 O002 118.32(8) . . ?
O003 S001 C008 108.51(8) . . ?
O003 S001 C009 107.54(8) . . ?
C008 S001 C009 104.90(7) . . ?
C00B O004 C00O 116.15(16) . . ?
C00D O006 C00L 116.85(16) . . ?
C00E C008 S001 118.38(13) . . ?
C00E C008 C00I 120.70(16) . . ?
C00I C008 S001 120.83(14) . . ?
C00A C009 S001 118.86(11) . . ?
C00C C009 S001 121.58(12) . . ?
C00C C009 C00A 60.53(10) . . ?
C00B C00A C009 120.98(14) . . ?
C00B C00A C00C 116.94(14) . . ?
C00C C00A C009 58.65(10) . . ?
C00D C00A C009 113.33(13) . . ?
C00D C00A C00B 116.05(13) . . ?
C00D C00A C00C 118.80(14) . . ?
O004 C00B C00A 110.04(14) . . ?
O007 C00B O004 125.04(17) . . ?
O007 C00B C00A 124.91(17) . . ?
C009 C00C C00A 60.82(10) . . ?
C009 C00C C00F 122.72(15) . . ?
C00F C00C C00A 122.25(14) . . ?
O005 C00D O006 125.05(17) . . ?
O005 C00D C00A 124.36(15) . . ?
O006 C00D C00A 110.59(15) . . ?
C008 C00E C00H 119.02(17) . . ?
C00K C00F C00C 122.77(17) . . ?
C00N C00F C00C 118.71(17) . . ?
C00N C00F C00K 118.52(18) . . ?
C00H C00G C00J 117.63(17) . . ?
C00H C00G C00M 120.88(19) . . ?
C00J C00G C00M 121.50(19) . . ?
C00G C00H C00E 121.73(18) . . ?
C00J C00I C008 118.53(18) . . ?
C00I C00J C00G 122.38(18) . . ?
C00F C00K C00P 120.2(2) . . ?
C00F C00N C00R 120.2(2) . . ?
C00Q C00P C00K 120.9(2) . . ?
C00P C00Q C00R 119.4(2) . . ?
C00Q C00R C00N 120.8(3) . . ?

loop_
_geom_bond_atom_site_label_1
_geom_bond_atom_site_label_2
_geom_bond_distance
_geom_bond_site_symmetry_2
_geom_bond_publ_flag
S001 O002 1.4404(12) . ?
S001 O003 1.4338(13) . ?
S001 C008 1.7638(17) . ?
S001 C009 1.7647(17) . ?
O004 C00B 1.331(2) . ?
O004 C00O 1.438(2) . ?
O005 C00D 1.192(2) . ?
O006 C00D 1.332(2) . ?
O006 C00L 1.452(2) . ?
O007 C00B 1.192(2) . ?
C008 C00E 1.380(2) . ?
C008 C00I 1.384(2) . ?
C009 C00A 1.526(2) . ?
C009 C00C 1.493(2) . ?
C00A C00B 1.514(2) . ?
C00A C00C 1.522(2) . ?
C00A C00D 1.504(2) . ?
C00C C00F 1.496(2) . ?
C00E C00H 1.384(3) . ?
C00F C00K 1.380(3) . ?
C00F C00N 1.375(3) . ?
C00G C00H 1.379(3) . ?
C00G C00J 1.381(3) . ?
C00G C00M 1.505(3) . ?
C00I C00J 1.378(3) . ?
C00K C00P 1.384(3) . ?
C00N C00R 1.385(3) . ?
C00P C00Q 1.354(4) . ?
C00Q C00R 1.358(4) . ?
